data_4507111
loop_
_publ_author_name
'Aaker\"oy, Christer B.'
'Hurley, Evan P.'
'Desper, John'

_publ_section_title
;
 Modulating Supramolecular Reactivity Using Covalent
 &#x201C;Switches&#x201D; on a Pyrazole Platform
;
_journal_issue 11
_journal_name_full 'Crystal Growth &amp; Design'
_journal_page_first 5806
_journal_paper_doi 10.1021/cg301391s
_journal_volume 12
_journal_year 2012
_chemical_formula_moiety
;
(C5 H7 N2 Cl)2 (C7 H4 N2 O6)
;
_chemical_formula_sum 'C17 H18 Cl2 N6 O6'
_chemical_formula_weight 473.27
_chemical_name_systematic
;
EH-6-65-6 (3,5-Me2-4-Cl-pyrazole)2, 2,4-(NO2)2-PhCOOH
;
_space_group_IT_number 2
_symmetry_cell_setting triclinic
_symmetry_space_group_name_Hall '-P 1'
_symmetry_space_group_name_H-M 'P -1'
_atom_sites_solution_hydrogens geom
_atom_sites_solution_primary direct
_atom_sites_solution_secondary difmap
_audit_creation_method SHELXL-97
_cell_angle_alpha 77.852(12)
_cell_angle_beta 75.218(11)
_cell_angle_gamma 68.606(12)
_cell_formula_units_Z 2
_cell_length_a 9.3369(18)
_cell_length_b 10.489(2)
_cell_length_c 11.923(2)
_cell_measurement_reflns_used 5040
_cell_measurement_temperature 120(2)
_cell_measurement_theta_max 31.29
_cell_measurement_theta_min 2.69
_cell_volume 1042.3(3)
_computing_cell_refinement 'Bruker SAINT'
_computing_data_collection 'Bruker APEX2'
_computing_data_reduction 'Bruker SAINT'
_computing_molecular_graphics 'Bruker SHELXTL'
_computing_publication_material 'Bruker SHELXTL'
_computing_structure_refinement 'SHELXL-97 (Sheldrick, 2008)'
_computing_structure_solution 'SHELXS-97 (Sheldrick, 2008)'
_diffrn_ambient_temperature 120(2)
_diffrn_measured_fraction_theta_full 0.969
_diffrn_measured_fraction_theta_max 0.946
_diffrn_measurement_device_type 'Bruker APEX-II CCD'
_diffrn_measurement_method '\f and \w scans'
_diffrn_radiation_monochromator graphite
_diffrn_radiation_source 'fine-focus sealed tube'
_diffrn_radiation_type MoK\a
_diffrn_radiation_wavelength 0.71073
_diffrn_reflns_av_R_equivalents 0.0616
_diffrn_reflns_av_sigmaI/netI 0.0672
_diffrn_reflns_limit_h_max 13
_diffrn_reflns_limit_h_min -13
_diffrn_reflns_limit_k_max 14
_diffrn_reflns_limit_k_min -15
_diffrn_reflns_limit_l_max 17
_diffrn_reflns_limit_l_min -17
_diffrn_reflns_number 20067
_diffrn_reflns_theta_full 27.50
_diffrn_reflns_theta_max 31.51
_diffrn_reflns_theta_min 2.39
_exptl_absorpt_coefficient_mu 0.360
_exptl_absorpt_correction_T_max 0.9787
_exptl_absorpt_correction_T_min 0.9186
_exptl_absorpt_correction_type multi-scan
_exptl_absorpt_process_details SADABS
_exptl_crystal_colour colourless
_exptl_crystal_density_diffrn 1.508
_exptl_crystal_density_method 'not measured'
_exptl_crystal_description plate
_exptl_crystal_F_000 488
_exptl_crystal_size_max 0.24
_exptl_crystal_size_mid 0.14
_exptl_crystal_size_min 0.06
_refine_diff_density_max 0.433
_refine_diff_density_min -0.546
_refine_diff_density_rms 0.086
_refine_ls_extinction_coef 0.014(3)
_refine_ls_extinction_expression Fc^*^=kFc[1+0.001xFc^2^\l^3^/sin(2\q)]^-1/4^
_refine_ls_extinction_method SHELXL
_refine_ls_goodness_of_fit_ref 1.109
_refine_ls_hydrogen_treatment mixed
_refine_ls_matrix_type full
_refine_ls_number_parameters 296
_refine_ls_number_reflns 6588
_refine_ls_number_restraints 0
_refine_ls_restrained_S_all 1.109
_refine_ls_R_factor_all 0.0918
_refine_ls_R_factor_gt 0.0575
_refine_ls_shift/su_max 0.000
_refine_ls_shift/su_mean 0.000
_refine_ls_structure_factor_coef Fsqd
_refine_ls_weighting_details 'calc w=1/[\s^2^(Fo^2^)+(0.0800P)^2^+0.0000P] where P=(Fo^2^+2Fc^2^)/3'
_refine_ls_weighting_scheme calc
_refine_ls_wR_factor_gt 0.1484
_refine_ls_wR_factor_ref 0.1655
_reflns_number_gt 4386
_reflns_number_total 6588
_reflns_threshold_expression &gt;2sigma(I)
_cod_data_source_file cg301391s_si_002.cif
_cod_data_source_block 2.Cl:T
_cod_depositor_comments
;
The following automatic conversions were performed:

'_symmetry_cell_setting' value 'Triclinic' changed to 'triclinic'
according to /home/saulius/struct/CIF-dictionaries/cif_core.dic
dictionary named 'cif_core.dic' version 2.4.2 from 2011-04-26.

Automatic conversion script
Id: cif_fix_values 1891 2012-01-12 08:04:46Z andrius 
;
_cod_original_sg_symbol_H-M P-1
_cod_database_code 4507111

loop_
_symmetry_equiv_pos_as_xyz
'x, y, z'
'-x, -y, -z'

loop_
_atom_site_label
_atom_site_type_symbol
_atom_site_fract_x
_atom_site_fract_y
_atom_site_fract_z
_atom_site_U_iso_or_equiv
_atom_site_adp_type
_atom_site_occupancy
_atom_site_symmetry_multiplicity
_atom_site_calc_flag
_atom_site_refinement_flags
_atom_site_disorder_assembly
_atom_site_disorder_group
Cl1 Cl 0.92111(6) 0.18798(6) 0.16411(5) 0.03402(15) Uani 1 1 d . . .
Cl2 Cl 0.25834(7) 0.01557(7) 0.96390(4) 0.04211(18) Uani 1 1 d . . .
N11 N 0.4910(2) 0.28226(18) 0.32885(14) 0.0251(4) Uani 1 1 d . A .
H11 H 0.358(3) 0.337(2) 0.341(2) 0.030 Uiso 1 1 d . . .
N12 N 0.5664(2) 0.21099(19) 0.41709(15) 0.0259(4) Uani 1 1 d . A .
H12 H 0.507(3) 0.194(3) 0.489(2) 0.031 Uiso 1 1 d . . .
C13 C 0.7220(2) 0.1682(2) 0.37700(17) 0.0244(4) Uani 1 1 d . . .
C14 C 0.7441(2) 0.2165(2) 0.25824(17) 0.0244(4) Uani 1 1 d . A .
C15 C 0.5983(2) 0.2881(2) 0.22997(17) 0.0250(4) Uani 1 1 d . . .
C16A C 0.8362(3) 0.0895(2) 0.45378(19) 0.0313(5) Uani 0.52(3) 1 d P A 1
H16A H 0.8476 -0.0087 0.4643 0.047 Uiso 0.52(3) 1 calc PR A 1
H16B H 0.7987 0.1236 0.5300 0.047 Uiso 0.52(3) 1 calc PR A 1
H16C H 0.9381 0.1015 0.4178 0.047 Uiso 0.52(3) 1 calc PR A 1
C16B C 0.8362(3) 0.0895(2) 0.45378(19) 0.0313(5) Uani 0.48(3) 1 d P A 2
H16D H 0.7866 0.0384 0.5213 0.038 Uiso 0.48(3) 1 calc PR A 2
H16E H 0.8705 0.1536 0.4809 0.038 Uiso 0.48(3) 1 calc PR A 2
H16F H 0.9272 0.0245 0.4099 0.038 Uiso 0.48(3) 1 calc PR A 2
C17 C 0.5535(3) 0.3610(3) 0.11611(18) 0.0335(5) Uani 1 1 d . A .
H17A H 0.4462 0.4259 0.1304 0.050 Uiso 1 1 calc R . .
H17B H 0.5592 0.2933 0.0682 0.050 Uiso 1 1 calc R . .
H17C H 0.6257 0.4116 0.0749 0.050 Uiso 1 1 calc R . .
N21 N 0.2454(2) 0.1661(2) 0.64223(15) 0.0263(4) Uani 1 1 d . . .
H21 H 0.211(3) 0.204(3) 0.587(2) 0.032 Uiso 1 1 d . . .
N22 N 0.4041(2) 0.11377(19) 0.63097(14) 0.0270(4) Uani 1 1 d . . .
C23 C 0.4294(2) 0.0556(2) 0.73881(17) 0.0266(4) Uani 1 1 d . . .
C24 C 0.2854(3) 0.0725(2) 0.81583(17) 0.0282(4) Uani 1 1 d . . .
C25 C 0.1689(2) 0.1429(2) 0.75229(17) 0.0259(4) Uani 1 1 d . . .
C26 C 0.5903(3) -0.0168(3) 0.7630(2) 0.0351(5) Uani 1 1 d . . .
H26A H 0.6548 -0.0721 0.7001 0.053 Uiso 1 1 calc R . .
H26B H 0.5849 -0.0774 0.8376 0.053 Uiso 1 1 calc R . .
H26C H 0.6371 0.0514 0.7673 0.053 Uiso 1 1 calc R . .
C27 C -0.0057(3) 0.1867(3) 0.7855(2) 0.0337(5) Uani 1 1 d . . .
H27A H -0.0509 0.2790 0.7448 0.051 Uiso 1 1 calc R . .
H27B H -0.0380 0.1886 0.8702 0.051 Uiso 1 1 calc R . .
H27C H -0.0428 0.1211 0.7633 0.051 Uiso 1 1 calc R . .
C31 C -0.0539(2) 0.4393(2) 0.33786(16) 0.0218(4) Uani 1 1 d . . .
C37 C 0.1007(2) 0.3657(2) 0.37604(16) 0.0239(4) Uani 1 1 d . . .
O37 O 0.11261(19) 0.25927(17) 0.44763(13) 0.0345(4) Uani 1 1 d . . .
O38 O 0.20375(16) 0.42447(16) 0.33450(13) 0.0291(3) Uani 1 1 d . . .
C32 C -0.0686(2) 0.4947(2) 0.22256(15) 0.0207(4) Uani 1 1 d . . .
N32 N 0.07244(19) 0.46797(19) 0.12827(13) 0.0236(3) Uani 1 1 d . . .
O32 O 0.16749(17) 0.35193(17) 0.12990(13) 0.0319(3) Uani 1 1 d . . .
O33 O 0.08269(18) 0.56504(17) 0.05187(12) 0.0327(4) Uani 1 1 d . . .
C33 C -0.2097(2) 0.5706(2) 0.18932(16) 0.0232(4) Uani 1 1 d . . .
H33 H -0.2158 0.6076 0.1101 0.028 Uiso 1 1 calc R . .
C34 C -0.3424(2) 0.5902(2) 0.27723(17) 0.0245(4) Uani 1 1 d . . .
N34 N -0.4970(2) 0.6667(2) 0.24650(17) 0.0320(4) Uani 1 1 d . . .
O34 O -0.50153(19) 0.70969(19) 0.14292(15) 0.0416(4) Uani 1 1 d . . .
O35 O -0.61251(18) 0.6834(2) 0.32607(16) 0.0437(4) Uani 1 1 d . . .
C35 C -0.3354(2) 0.5399(2) 0.39356(17) 0.0268(4) Uani 1 1 d . . .
H35 H -0.4283 0.5579 0.4521 0.032 Uiso 1 1 calc R . .
C36 C -0.1914(2) 0.4633(2) 0.42346(16) 0.0260(4) Uani 1 1 d . . .
H36 H -0.1859 0.4266 0.5028 0.031 Uiso 1 1 calc R . .

loop_
_atom_site_aniso_label
_atom_site_aniso_U_11
_atom_site_aniso_U_22
_atom_site_aniso_U_33
_atom_site_aniso_U_23
_atom_site_aniso_U_13
_atom_site_aniso_U_12
Cl1 0.0302(3) 0.0324(3) 0.0365(3) -0.0029(2) 0.0006(2) -0.0124(2)
Cl2 0.0513(4) 0.0500(4) 0.0232(2) 0.0029(2) -0.0088(2) -0.0177(3)
N11 0.0262(8) 0.0238(9) 0.0248(7) 0.0014(6) -0.0084(6) -0.0077(8)
N12 0.0251(8) 0.0262(10) 0.0263(8) 0.0017(7) -0.0096(6) -0.0082(8)
C13 0.0249(9) 0.0197(10) 0.0300(9) -0.0025(7) -0.0091(7) -0.0067(8)
C14 0.0276(9) 0.0196(10) 0.0272(9) -0.0017(7) -0.0066(7) -0.0093(8)
C15 0.0281(9) 0.0234(10) 0.0257(8) -0.0025(7) -0.0067(7) -0.0105(9)
C16A 0.0301(10) 0.0276(12) 0.0357(10) 0.0021(9) -0.0134(8) -0.0078(10)
C16B 0.0301(10) 0.0276(12) 0.0357(10) 0.0021(9) -0.0134(8) -0.0078(10)
C17 0.0381(11) 0.0351(13) 0.0277(9) 0.0032(9) -0.0117(8) -0.0130(11)
N21 0.0296(9) 0.0243(9) 0.0264(8) 0.0022(7) -0.0121(7) -0.0091(8)
N22 0.0303(9) 0.0231(9) 0.0271(8) 0.0012(7) -0.0099(7) -0.0077(8)
C23 0.0343(11) 0.0223(11) 0.0247(8) -0.0002(7) -0.0098(8) -0.0101(9)
C24 0.0381(11) 0.0240(11) 0.0246(9) 0.0003(8) -0.0107(8) -0.0114(10)
C25 0.0323(10) 0.0185(10) 0.0278(9) -0.0020(7) -0.0067(8) -0.0094(9)
C26 0.0354(11) 0.0324(13) 0.0365(11) 0.0011(9) -0.0149(9) -0.0078(10)
C27 0.0315(11) 0.0300(12) 0.0404(11) -0.0038(9) -0.0072(9) -0.0114(10)
C31 0.0250(9) 0.0188(10) 0.0219(8) -0.0008(7) -0.0060(7) -0.0075(8)
C37 0.0275(9) 0.0208(10) 0.0240(8) -0.0022(7) -0.0096(7) -0.0058(9)
O37 0.0395(9) 0.0275(9) 0.0370(8) 0.0088(6) -0.0193(7) -0.0109(8)
O38 0.0252(7) 0.0253(8) 0.0361(7) 0.0019(6) -0.0119(6) -0.0069(7)
C32 0.0216(8) 0.0190(10) 0.0218(8) -0.0022(7) -0.0043(6) -0.0071(8)
N32 0.0228(8) 0.0276(10) 0.0211(7) -0.0046(6) -0.0049(6) -0.0078(7)
O32 0.0258(7) 0.0307(9) 0.0346(7) -0.0101(6) -0.0044(6) -0.0021(7)
O33 0.0358(8) 0.0376(9) 0.0244(7) 0.0017(6) -0.0022(6) -0.0173(8)
C33 0.0266(9) 0.0204(10) 0.0238(8) -0.0025(7) -0.0079(7) -0.0073(8)
C34 0.0216(9) 0.0208(10) 0.0318(9) -0.0061(8) -0.0069(7) -0.0052(8)
N34 0.0232(8) 0.0289(11) 0.0455(10) -0.0120(8) -0.0095(7) -0.0046(8)
O34 0.0343(8) 0.0449(11) 0.0443(9) -0.0124(8) -0.0189(7) -0.0003(8)
O35 0.0223(7) 0.0475(12) 0.0564(10) -0.0086(9) -0.0024(7) -0.0083(8)
C35 0.0268(9) 0.0266(11) 0.0275(9) -0.0053(8) 0.0015(7) -0.0129(9)
C36 0.0318(10) 0.0262(11) 0.0208(8) -0.0015(7) -0.0024(7) -0.0131(9)

loop_
_atom_type_symbol
_atom_type_description
_atom_type_scat_dispersion_real
_atom_type_scat_dispersion_imag
_atom_type_scat_source
C C 0.0033 0.0016 'International Tables Vol C Tables 4.2.6.8 and 6.1.1.4'
H H 0.0000 0.0000 'International Tables Vol C Tables 4.2.6.8 and 6.1.1.4'
N N 0.0061 0.0033 'International Tables Vol C Tables 4.2.6.8 and 6.1.1.4'
O O 0.0106 0.0060 'International Tables Vol C Tables 4.2.6.8 and 6.1.1.4'
Cl Cl 0.1484 0.1585 'International Tables Vol C Tables 4.2.6.8 and 6.1.1.4'

loop_
_geom_angle_atom_site_label_1
_geom_angle_atom_site_label_2
_geom_angle_atom_site_label_3
_geom_angle
C15 N11 N12 108.68(17)
C15 N11 H11 127.0(11)
N12 N11 H11 124.1(11)
C13 N12 N11 110.14(16)
C13 N12 H12 131.5(16)
N11 N12 H12 118.1(16)
N12 C13 C14 106.11(18)
N12 C13 C16A 122.78(18)
C14 C13 C16A 131.08(19)
C15 C14 C13 108.06(17)
C15 C14 Cl1 126.48(15)
C13 C14 Cl1 125.44(16)
N11 C15 C14 107.00(17)
N11 C15 C17 122.27(19)
C14 C15 C17 130.73(18)
C13 C16A H16A 109.5
C13 C16A H16B 109.5
C13 C16A H16C 109.5
C15 C17 H17A 109.5
C15 C17 H17B 109.5
H17A C17 H17B 109.5
C15 C17 H17C 109.5
H17A C17 H17C 109.5
H17B C17 H17C 109.5
C25 N21 N22 112.98(17)
C25 N21 H21 128.5(18)
N22 N21 H21 118.5(18)
C23 N22 N21 105.34(16)
N22 C23 C24 109.10(18)
N22 C23 C26 122.01(18)
C24 C23 C26 128.87(18)
C25 C24 C23 107.70(18)
C25 C24 Cl2 126.23(17)
C23 C24 Cl2 126.07(17)
N21 C25 C24 104.88(18)
N21 C25 C27 122.80(19)
C24 C25 C27 132.3(2)
C23 C26 H26A 109.5
C23 C26 H26B 109.5
H26A C26 H26B 109.5
C23 C26 H26C 109.5
H26A C26 H26C 109.5
H26B C26 H26C 109.5
C25 C27 H27A 109.5
C25 C27 H27B 109.5
H27A C27 H27B 109.5
C25 C27 H27C 109.5
H27A C27 H27C 109.5
H27B C27 H27C 109.5
C32 C31 C36 117.44(18)
C32 C31 C37 123.89(16)
C36 C31 C37 118.50(17)
O37 C37 O38 126.96(18)
O37 C37 C31 117.85(17)
O38 C37 C31 115.10(17)
C37 O38 H11 113.8(9)
C33 C32 C31 123.68(17)
C33 C32 N32 116.74(16)
C31 C32 N32 119.54(16)
O32 N32 O33 124.77(16)
O32 N32 C32 118.25(16)
O33 N32 C32 116.95(17)
C32 C33 C34 116.59(17)
C32 C33 H33 121.7
C34 C33 H33 121.7
C33 C34 C35 122.47(18)
C33 C34 N34 119.06(18)
C35 C34 N34 118.47(17)
O35 N34 O34 124.51(19)
O35 N34 C34 117.75(19)
O34 N34 C34 117.74(17)
C36 C35 C34 119.23(17)
C36 C35 H35 120.4
C34 C35 H35 120.4
C35 C36 C31 120.56(18)
C35 C36 H36 119.7
C31 C36 H36 119.7

loop_
_geom_bond_atom_site_label_1
_geom_bond_atom_site_label_2
_geom_bond_distance
Cl1 C14 1.707(2)
Cl2 C24 1.725(2)
N11 C15 1.345(2)
N11 N12 1.351(2)
N11 H11 1.15(2)
N12 C13 1.341(3)
N12 H12 0.92(2)
C13 C14 1.389(3)
C13 C16A 1.482(3)
C14 C15 1.383(3)
C15 C17 1.490(3)
C16A H16A 0.9800
C16A H16B 0.9800
C16A H16C 0.9800
C17 H17A 0.9800
C17 H17B 0.9800
C17 H17C 0.9800
N21 C25 1.344(3)
N21 N22 1.360(2)
N21 H21 0.78(3)
N22 C23 1.342(2)
C23 C24 1.396(3)
C23 C26 1.487(3)
C24 C25 1.379(3)
C25 C27 1.492(3)
C26 H26A 0.9800
C26 H26B 0.9800
C26 H26C 0.9800
C27 H27A 0.9800
C27 H27B 0.9800
C27 H27C 0.9800
C31 C32 1.396(2)
C31 C36 1.399(3)
C31 C37 1.504(3)
C37 O37 1.243(2)
C37 O38 1.270(2)
O38 H11 1.41(2)
C32 C33 1.377(3)
C32 N32 1.478(2)
N32 O32 1.217(2)
N32 O33 1.230(2)
C33 C34 1.385(3)
C33 H33 0.9500
C34 C35 1.385(3)
C34 N34 1.471(3)
N34 O35 1.226(2)
N34 O34 1.228(3)
C35 C36 1.384(3)
C35 H35 0.9500
C36 H36 0.9500

loop_
_geom_hbond_atom_site_label_D
_geom_hbond_atom_site_label_H
_geom_hbond_atom_site_label_A
_geom_hbond_distance_DH
_geom_hbond_distance_HA
_geom_hbond_distance_DA
_geom_hbond_angle_DHA
N11 H11 O38 1.15(2) 1.41(2) 2.541(2) 167(2)
N12 H12 N22 0.92(2) 1.91(3) 2.811(2) 166(2)
N21 H21 O37 0.78(3) 1.98(3) 2.740(2) 167(3)

loop_
_geom_torsion_atom_site_label_1
_geom_torsion_atom_site_label_2
_geom_torsion_atom_site_label_3
_geom_torsion_atom_site_label_4
_geom_torsion
C15 N11 N12 C13 -0.9(2)
N11 N12 C13 C14 0.6(2)
N11 N12 C13 C16A 178.77(19)
N12 C13 C14 C15 -0.1(2)
C16A C13 C14 C15 -178.0(2)
N12 C13 C14 Cl1 -178.67(15)
C16A C13 C14 Cl1 3.4(3)
N12 N11 C15 C14 0.8(2)
N12 N11 C15 C17 -179.44(19)
C13 C14 C15 N11 -0.4(2)
Cl1 C14 C15 N11 178.10(15)
C13 C14 C15 C17 179.9(2)
Cl1 C14 C15 C17 -1.6(3)
C25 N21 N22 C23 -0.4(2)
N21 N22 C23 C24 0.1(2)
N21 N22 C23 C26 178.52(19)
N22 C23 C24 C25 0.2(2)
C26 C23 C24 C25 -178.0(2)
N22 C23 C24 Cl2 -179.72(16)
C26 C23 C24 Cl2 2.0(3)
N22 N21 C25 C24 0.6(2)
N22 N21 C25 C27 -178.07(18)
C23 C24 C25 N21 -0.5(2)
Cl2 C24 C25 N21 179.48(16)
C23 C24 C25 C27 178.0(2)
Cl2 C24 C25 C27 -2.1(4)
C32 C31 C37 O37 -138.1(2)
C36 C31 C37 O37 46.9(3)
C32 C31 C37 O38 45.1(3)
C36 C31 C37 O38 -129.95(19)
C36 C31 C32 C33 -0.1(3)
C37 C31 C32 C33 -175.14(18)
C36 C31 C32 N32 -177.76(17)
C37 C31 C32 N32 7.2(3)
C33 C32 N32 O32 -135.38(19)
C31 C32 N32 O32 42.5(2)
C33 C32 N32 O33 42.9(2)
C31 C32 N32 O33 -139.29(19)
C31 C32 C33 C34 -0.5(3)
N32 C32 C33 C34 177.23(17)
C32 C33 C34 C35 1.6(3)
C32 C33 C34 N34 -178.10(17)
C33 C34 N34 O35 -179.55(19)
C35 C34 N34 O35 0.7(3)
C33 C34 N34 O34 0.3(3)
C35 C34 N34 O34 -179.4(2)
C33 C34 C35 C36 -2.1(3)
N34 C34 C35 C36 177.60(18)
C34 C35 C36 C31 1.5(3)
C32 C31 C36 C35 -0.4(3)
C37 C31 C36 C35 174.95(18)
